data_7016426
loop_
_publ_author_name
'Chuchuryukin, Alexey V.'
'Huang, Rubin'
'van Faassen, Ernst E.'
'van Klink, Gerard P. M.'
'Lutz, Martin'
'Chadwick, John C.'
'Spek, Anthony L.'
'van Koten, Gerard'

_publ_section_title
;
 Mono N,C,N-pincer complexes of titanium, vanadium and niobium.
 Synthesis, structure and catalytic activity in olefin polymerisation.
;
_journal_issue 35
_journal_name_full 'Dalton transactions (Cambridge, England : 2003)'
_journal_page_first 8887
_journal_page_last 8895
_journal_paper_doi 10.1039/c1dt10482a
_journal_volume 40
_journal_year 2011
_chemical_formula_moiety 'C12 H19 Cl3 N2 Ti'
_chemical_formula_sum 'C12 H19 Cl3 N2 Ti'
_chemical_formula_weight 345.54
_chemical_name_systematic
;
?
;
_space_group_IT_number 14
_symmetry_cell_setting monoclinic
_symmetry_space_group_name_Hall '-P 2ybc'
_symmetry_space_group_name_H-M 'P 1 21/c 1'
_atom_sites_solution_hydrogens difmap
_atom_sites_solution_primary direct
_atom_sites_solution_secondary difmap
_audit_creation_method SHELXL-97
_cell_angle_alpha 90.00
_cell_angle_beta 111.916(2)
_cell_angle_gamma 90.00
_cell_formula_units_Z 4
_cell_length_a 6.6826(3)
_cell_length_b 13.6265(7)
_cell_length_c 17.6772(13)
_cell_measurement_reflns_used 24832
_cell_measurement_temperature 150(2)
_cell_measurement_theta_max 27.50
_cell_measurement_theta_min 1.94
_cell_volume 1493.36(15)
_computing_cell_refinement Peakref
_computing_data_collection 'Nonius COLLECT'
_computing_data_reduction 'EvalCCD, Sadabs'
_computing_structure_refinement 'SHELXL-97 (Sheldrick, 1997)'
_computing_structure_solution 'SHELXS-97 (Sheldrick, 1990)'
_diffrn_ambient_temperature 150(2)
_diffrn_measured_fraction_theta_full 1.000
_diffrn_measured_fraction_theta_max 1.000
_diffrn_measurement_device_type 'Nonius KappaCCD'
_diffrn_measurement_method '\f anf \w scans'
_diffrn_radiation_monochromator graphite
_diffrn_radiation_source 'rotating anode'
_diffrn_radiation_type MoK\a
_diffrn_radiation_wavelength 0.71073
_diffrn_reflns_av_R_equivalents 0.0193
_diffrn_reflns_av_sigmaI/netI 0.0079
_diffrn_reflns_limit_h_max 8
_diffrn_reflns_limit_h_min -8
_diffrn_reflns_limit_k_max 17
_diffrn_reflns_limit_k_min -17
_diffrn_reflns_limit_l_max 22
_diffrn_reflns_limit_l_min -22
_diffrn_reflns_number 42324
_diffrn_reflns_theta_full 27.50
_diffrn_reflns_theta_max 27.50
_diffrn_reflns_theta_min 1.94
_exptl_absorpt_coefficient_mu 1.094
_exptl_absorpt_correction_T_max 0.82
_exptl_absorpt_correction_T_min 0.56
_exptl_absorpt_correction_type multi-scan
_exptl_absorpt_process_details Sadabs
_exptl_crystal_colour orange
_exptl_crystal_density_diffrn 1.537
_exptl_crystal_density_method 'not measured'
_exptl_crystal_description needle
_exptl_crystal_F_000 712
_exptl_crystal_size_max 0.48
_exptl_crystal_size_mid 0.18
_exptl_crystal_size_min 0.18
_refine_diff_density_max 0.371
_refine_diff_density_min -0.355
_refine_diff_density_rms 0.051
_refine_ls_extinction_method none
_refine_ls_goodness_of_fit_ref 1.099
_refine_ls_hydrogen_treatment refall
_refine_ls_matrix_type full
_refine_ls_number_parameters 239
_refine_ls_number_reflns 3431
_refine_ls_number_restraints 0
_refine_ls_restrained_S_all 1.099
_refine_ls_R_factor_all 0.0210
_refine_ls_R_factor_gt 0.0188
_refine_ls_shift/su_max 0.002
_refine_ls_shift/su_mean 0.000
_refine_ls_structure_factor_coef Fsqd
_refine_ls_weighting_details 'calc w=1/[\s^2^(Fo^2^)+(0.0232P)^2^+0.7075P] where P=(Fo^2^+2Fc^2^)/3'
_refine_ls_weighting_scheme calc
_refine_ls_wR_factor_gt 0.0503
_refine_ls_wR_factor_ref 0.0516
_reflns_number_gt 3198
_reflns_number_total 3431
_reflns_threshold_expression I>2\s(I)
_cod_data_source_file c1dt10482a.txt
_cod_data_source_block s3666a
_cod_original_sg_symbol_H-M 'P 21/c'
_cod_database_code 7016426

loop_
_symmetry_equiv_pos_as_xyz
'x, y, z'
'-x, y+1/2, -z+1/2'
'-x, -y, -z'
'x, -y-1/2, z-1/2'

loop_
_atom_site_label
_atom_site_type_symbol
_atom_site_fract_x
_atom_site_fract_y
_atom_site_fract_z
_atom_site_U_iso_or_equiv
_atom_site_adp_type
_atom_site_occupancy
_atom_site_symmetry_multiplicity
_atom_site_calc_flag
Ti1 Ti 0.59868(3) 0.201108(14) 0.676687(12) 0.01302(6) Uani 1 1 d
Cl1 Cl 0.32697(5) 0.17242(2) 0.720898(19) 0.02336(7) Uani 1 1 d
Cl2 Cl 0.90114(5) 0.17854(2) 0.793458(18) 0.02626(8) Uani 1 1 d
Cl3 Cl 0.71234(5) 0.05986(2) 0.632939(19) 0.02586(8) Uani 1 1 d
N1 N 0.62235(16) 0.35840(7) 0.73553(6) 0.0175(2) Uani 1 1 d
N2 N 0.32053(16) 0.18605(7) 0.54458(6) 0.01544(19) Uani 1 1 d
C1 C 0.65781(18) 0.30249(8) 0.59997(7) 0.0146(2) Uani 1 1 d
C2 C 0.77246(18) 0.38788(8) 0.63334(7) 0.0175(2) Uani 1 1 d
C3 C 0.8289(2) 0.45262(9) 0.58365(8) 0.0220(2) Uani 1 1 d
C4 C 0.7631(2) 0.43269(9) 0.50074(8) 0.0228(3) Uani 1 1 d
C5 C 0.6344(2) 0.35213(9) 0.46590(7) 0.0201(2) Uani 1 1 d
C6 C 0.58067(18) 0.28660(8) 0.51577(7) 0.0157(2) Uani 1 1 d
C7 C 0.8062(2) 0.40676(9) 0.72103(7) 0.0218(2) Uani 1 1 d
C8 C 0.6595(3) 0.36361(11) 0.82370(8) 0.0278(3) Uani 1 1 d
C9 C 0.4214(2) 0.41579(9) 0.69306(8) 0.0224(2) Uani 1 1 d
C10 C 0.4301(2) 0.20096(9) 0.48556(7) 0.0180(2) Uani 1 1 d
C11 C 0.15411(19) 0.26392(9) 0.52981(8) 0.0201(2) Uani 1 1 d
C12 C 0.2036(2) 0.09097(9) 0.52745(8) 0.0237(3) Uani 1 1 d
H3 H 0.904(3) 0.5114(13) 0.6057(10) 0.029(4) Uiso 1 1 d
H4 H 0.802(3) 0.4788(12) 0.4681(10) 0.026(4) Uiso 1 1 d
H5 H 0.580(3) 0.3433(12) 0.4096(10) 0.027(4) Uiso 1 1 d
H7A H 0.940(3) 0.3771(12) 0.7573(10) 0.027(4) Uiso 1 1 d
H7B H 0.811(3) 0.4771(12) 0.7328(9) 0.026(4) Uiso 1 1 d
H8A H 0.539(3) 0.3333(13) 0.8312(11) 0.034(4) Uiso 1 1 d
H8B H 0.790(3) 0.3290(13) 0.8561(10) 0.031(4) Uiso 1 1 d
H8C H 0.669(3) 0.4330(13) 0.8412(10) 0.032(4) Uiso 1 1 d
H9A H 0.396(2) 0.4201(12) 0.6354(10) 0.025(4) Uiso 1 1 d
H9B H 0.300(3) 0.3843(13) 0.6984(10) 0.031(4) Uiso 1 1 d
H9C H 0.436(3) 0.4815(13) 0.7156(10) 0.032(4) Uiso 1 1 d
H10A H 0.509(2) 0.1411(11) 0.4854(9) 0.018(3) Uiso 1 1 d
H10B H 0.325(3) 0.2119(11) 0.4314(10) 0.024(4) Uiso 1 1 d
H11A H 0.044(3) 0.2574(12) 0.4756(10) 0.026(4) Uiso 1 1 d
H11B H 0.219(3) 0.3283(12) 0.5317(9) 0.023(4) Uiso 1 1 d
H11C H 0.085(3) 0.2604(12) 0.5704(10) 0.030(4) Uiso 1 1 d
H12A H 0.305(3) 0.0379(12) 0.5349(9) 0.026(4) Uiso 1 1 d
H12B H 0.125(3) 0.0848(13) 0.5634(11) 0.033(4) Uiso 1 1 d
H12C H 0.104(3) 0.0925(12) 0.4710(10) 0.031(4) Uiso 1 1 d

loop_
_atom_site_aniso_label
_atom_site_aniso_U_11
_atom_site_aniso_U_22
_atom_site_aniso_U_33
_atom_site_aniso_U_23
_atom_site_aniso_U_13
_atom_site_aniso_U_12
Ti1 0.01453(10) 0.01285(10) 0.01237(10) 0.00177(7) 0.00581(8) 0.00160(7)
Cl1 0.02319(15) 0.02734(15) 0.02478(15) 0.00457(11) 0.01499(12) -0.00046(11)
Cl2 0.02437(15) 0.03077(16) 0.01784(14) 0.00223(11) 0.00120(11) 0.01121(12)
Cl3 0.02880(16) 0.01990(14) 0.02685(16) -0.00272(11) 0.00805(13) 0.00925(11)
N1 0.0213(5) 0.0176(5) 0.0120(4) -0.0015(4) 0.0043(4) 0.0023(4)
N2 0.0159(4) 0.0143(4) 0.0157(4) -0.0018(3) 0.0055(4) -0.0015(4)
C1 0.0153(5) 0.0143(5) 0.0149(5) 0.0012(4) 0.0066(4) 0.0001(4)
C2 0.0159(5) 0.0165(5) 0.0186(5) 0.0004(4) 0.0048(4) -0.0008(4)
C3 0.0196(6) 0.0161(5) 0.0289(6) 0.0033(5) 0.0076(5) -0.0029(4)
C4 0.0215(6) 0.0216(6) 0.0277(6) 0.0113(5) 0.0120(5) 0.0024(5)
C5 0.0218(6) 0.0238(6) 0.0160(5) 0.0057(4) 0.0086(5) 0.0042(5)
C6 0.0165(5) 0.0165(5) 0.0147(5) 0.0008(4) 0.0067(4) 0.0019(4)
C7 0.0232(6) 0.0196(6) 0.0186(6) -0.0041(5) 0.0032(5) -0.0049(5)
C8 0.0390(8) 0.0298(7) 0.0130(6) -0.0032(5) 0.0080(5) 0.0072(6)
C9 0.0262(6) 0.0190(6) 0.0201(6) -0.0014(5) 0.0063(5) 0.0079(5)
C10 0.0219(6) 0.0193(6) 0.0128(5) -0.0026(4) 0.0067(4) -0.0011(4)
C11 0.0155(5) 0.0219(6) 0.0194(6) -0.0006(5) 0.0024(5) 0.0030(4)
C12 0.0238(6) 0.0189(6) 0.0254(6) -0.0038(5) 0.0057(5) -0.0075(5)

loop_
_atom_type_symbol
_atom_type_description
_atom_type_scat_dispersion_real
_atom_type_scat_dispersion_imag
_atom_type_scat_source
C C 0.0033 0.0016 'International Tables Vol C Tables 4.2.6.8 and 6.1.1.4'
H H 0.0000 0.0000 'International Tables Vol C Tables 4.2.6.8 and 6.1.1.4'
Cl Cl 0.1484 0.1585 'International Tables Vol C Tables 4.2.6.8 and 6.1.1.4'
N N 0.0061 0.0033 'International Tables Vol C Tables 4.2.6.8 and 6.1.1.4'
Ti Ti 0.2776 0.4457 'International Tables Vol C Tables 4.2.6.8 and 6.1.1.4'

loop_
_geom_angle_atom_site_label_1
_geom_angle_atom_site_label_2
_geom_angle_atom_site_label_3
_geom_angle
C1 Ti1 Cl1 135.56(3)
C1 Ti1 Cl3 99.77(3)
Cl1 Ti1 Cl3 112.262(15)
C1 Ti1 Cl2 110.89(3)
Cl1 Ti1 Cl2 102.465(15)
Cl3 Ti1 Cl2 84.296(13)
C1 Ti1 N1 71.69(4)
Cl1 Ti1 N1 86.28(3)
Cl3 Ti1 N1 158.25(3)
Cl2 Ti1 N1 80.48(3)
C1 Ti1 N2 71.75(4)
Cl1 Ti1 N2 83.74(3)
Cl3 Ti1 N2 80.45(3)
Cl2 Ti1 N2 164.74(3)
N1 Ti1 N2 114.09(3)
C8 N1 C9 105.63(10)
C8 N1 C7 109.39(10)
C9 N1 C7 108.96(10)
C8 N1 Ti1 117.57(8)
C9 N1 Ti1 110.75(7)
C7 N1 Ti1 104.37(7)
C12 N2 C11 106.52(9)
C12 N2 C10 109.49(9)
C11 N2 C10 108.01(9)
C12 N2 Ti1 115.63(7)
C11 N2 Ti1 111.60(7)
C10 N2 Ti1 105.39(7)
C2 C1 C6 120.30(10)
C2 C1 Ti1 119.14(8)
C6 C1 Ti1 120.55(8)
C3 C2 C1 119.76(11)
C3 C2 C7 124.77(11)
C1 C2 C7 115.19(10)
C4 C3 C2 119.18(11)
C4 C3 H3 120.6(10)
C2 C3 H3 120.1(10)
C5 C4 C3 121.45(11)
C5 C4 H4 121.1(10)
C3 C4 H4 117.4(10)
C4 C5 C6 119.29(11)
C4 C5 H5 120.4(10)
C6 C5 H5 120.3(10)
C5 C6 C1 119.66(11)
C5 C6 C10 124.72(11)
C1 C6 C10 115.49(10)
N1 C7 C2 106.51(9)
N1 C7 H7A 108.2(9)
C2 C7 H7A 111.0(9)
N1 C7 H7B 111.0(9)
C2 C7 H7B 111.5(9)
H7A C7 H7B 108.5(13)
N1 C8 H8A 107.8(11)
N1 C8 H8B 110.9(10)
H8A C8 H8B 109.1(15)
N1 C8 H8C 109.9(10)
H8A C8 H8C 109.1(14)
H8B C8 H8C 110.0(14)
N1 C9 H9A 109.6(9)
N1 C9 H9B 110.8(10)
H9A C9 H9B 107.8(14)
N1 C9 H9C 110.0(10)
H9A C9 H9C 109.1(14)
H9B C9 H9C 109.5(14)
N2 C10 C6 107.15(9)
N2 C10 H10A 107.2(8)
C6 C10 H10A 111.2(9)
N2 C10 H10B 110.3(9)
C6 C10 H10B 112.1(9)
H10A C10 H10B 108.8(12)
N2 C11 H11A 110.4(10)
N2 C11 H11B 110.0(9)
H11A C11 H11B 106.2(13)
N2 C11 H11C 111.1(10)
H11A C11 H11C 109.0(13)
H11B C11 H11C 110.0(13)
N2 C12 H12A 109.6(10)
N2 C12 H12B 108.4(10)
H12A C12 H12B 111.8(14)
N2 C12 H12C 107.3(10)
H12A C12 H12C 109.4(13)
H12B C12 H12C 110.3(14)

loop_
_geom_bond_atom_site_label_1
_geom_bond_atom_site_label_2
_geom_bond_distance
Ti1 C1 2.0745(11)
Ti1 Cl1 2.2627(3)
Ti1 Cl3 2.3060(4)
Ti1 Cl2 2.3079(4)
Ti1 N1 2.3618(10)
Ti1 N2 2.3896(10)
N1 C8 1.4855(15)
N1 C9 1.4918(15)
N1 C7 1.4984(16)
N2 C12 1.4848(15)
N2 C11 1.4879(15)
N2 C10 1.4953(15)
C1 C2 1.3970(16)
C1 C6 1.3983(15)
C2 C3 1.3925(17)
C2 C7 1.5030(16)
C3 C4 1.3907(19)
C3 H3 0.948(17)
C4 C5 1.3886(18)
C4 H4 0.952(16)
C5 C6 1.3929(16)
C5 H5 0.932(16)
C6 C10 1.5029(16)
C7 H7A 0.970(16)
C7 H7B 0.979(17)
C8 H8A 0.958(19)
C8 H8B 0.970(18)
C8 H8C 0.990(18)
C9 H9A 0.970(16)
C9 H9B 0.956(17)
C9 H9C 0.969(18)
C10 H10A 0.971(15)
C10 H10B 0.965(16)
C11 H11A 0.970(16)
C11 H11B 0.974(16)
C11 H11C 0.990(17)
C12 H12A 0.967(16)
C12 H12B 0.967(18)
C12 H12C 0.970(17)

loop_
_geom_torsion_atom_site_label_1
_geom_torsion_atom_site_label_2
_geom_torsion_atom_site_label_3
_geom_torsion_atom_site_label_4
_geom_torsion
C1 Ti1 N1 C8 -162.25(10)
Cl1 Ti1 N1 C8 56.92(9)
Cl3 Ti1 N1 C8 -92.58(11)
Cl2 Ti1 N1 C8 -46.39(9)
N2 Ti1 N1 C8 138.36(9)
C1 Ti1 N1 C9 76.21(8)
Cl1 Ti1 N1 C9 -64.61(8)
Cl3 Ti1 N1 C9 145.89(7)
Cl2 Ti1 N1 C9 -167.92(8)
N2 Ti1 N1 C9 16.83(9)
C1 Ti1 N1 C7 -40.89(7)
Cl1 Ti1 N1 C7 178.28(7)
Cl3 Ti1 N1 C7 28.78(12)
Cl2 Ti1 N1 C7 74.97(7)
N2 Ti1 N1 C7 -100.28(7)
C1 Ti1 N2 C12 158.63(9)
Cl1 Ti1 N2 C12 -58.95(8)
Cl3 Ti1 N2 C12 54.94(8)
Cl2 Ti1 N2 C12 56.06(15)
N1 Ti1 N2 C12 -142.02(8)
C1 Ti1 N2 C11 -79.42(8)
Cl1 Ti1 N2 C11 63.00(7)
Cl3 Ti1 N2 C11 176.89(8)
Cl2 Ti1 N2 C11 178.01(8)
N1 Ti1 N2 C11 -20.07(9)
C1 Ti1 N2 C10 37.56(7)
Cl1 Ti1 N2 C10 179.99(7)
Cl3 Ti1 N2 C10 -66.12(6)
Cl2 Ti1 N2 C10 -65.00(13)
N1 Ti1 N2 C10 96.92(7)
Cl1 Ti1 C1 C2 93.26(9)
Cl3 Ti1 C1 C2 -130.30(9)
Cl2 Ti1 C1 C2 -42.73(10)
N1 Ti1 C1 C2 29.05(9)
N2 Ti1 C1 C2 153.23(10)
Cl1 Ti1 C1 C6 -85.57(10)
Cl3 Ti1 C1 C6 50.86(9)
Cl2 Ti1 C1 C6 138.44(8)
N1 Ti1 C1 C6 -149.78(10)
N2 Ti1 C1 C6 -25.60(8)
C6 C1 C2 C3 -6.49(17)
Ti1 C1 C2 C3 174.68(9)
C6 C1 C2 C7 167.72(11)
Ti1 C1 C2 C7 -11.11(14)
C1 C2 C3 C4 2.27(18)
C7 C2 C3 C4 -171.35(12)
C2 C3 C4 C5 2.93(19)
C3 C4 C5 C6 -3.88(18)
C4 C5 C6 C1 -0.38(17)
C4 C5 C6 C10 175.27(11)
C2 C1 C6 C5 5.53(17)
Ti1 C1 C6 C5 -175.65(9)
C2 C1 C6 C10 -170.50(10)
Ti1 C1 C6 C10 8.31(14)
C8 N1 C7 C2 173.10(10)
C9 N1 C7 C2 -71.87(12)
Ti1 N1 C7 C2 46.47(10)
C3 C2 C7 N1 146.52(11)
C1 C2 C7 N1 -27.35(14)
C12 N2 C10 C6 -168.72(10)
C11 N2 C10 C6 75.67(11)
Ti1 N2 C10 C6 -43.73(10)
C5 C6 C10 N2 -148.54(11)
C1 C6 C10 N2 27.27(13)
